data_1515349
loop_
_publ_author_name
'Noujeim, Nadim'
'Samsam, Salim'
'Eberlin, Ludovic'
'Sanon, Samantha H.'
'Rochefort, Dominic'
'Schmitzer, Andreea R.'

_publ_section_title
;
 Mesomorphic and ion conducting properties of
 dialkyl(1,4-phenylene)diimidazolium salts
;
_journal_issue 42
_journal_name_full 'Soft Matter'
_journal_page_first 10914
_journal_paper_doi 10.1039/c2sm26213d
_journal_volume 8
_journal_year 2012
_chemical_formula_sum 'C40 H58 F12 N6 O8 S4'
_chemical_formula_weight 1107.16
_chemical_name_systematic
;
?
;
_space_group_IT_number 2
_symmetry_space_group_name_Hall '-P 1'
_symmetry_space_group_name_H-M 'P -1'
_atom_sites_solution_hydrogens geom
_atom_sites_solution_primary direct
_atom_sites_solution_secondary difmap
_audit_creation_method SHELXL-97
_cell_angle_alpha 79.0000(10)
_cell_angle_beta 89.2430(10)
_cell_angle_gamma 81.1210(10)
_cell_formula_units_Z 2
_cell_length_a 5.89260(10)
_cell_length_b 17.4576(5)
_cell_length_c 25.4302(7)
_cell_measurement_temperature 200(2)
_cell_volume 2536.83(11)
_computing_structure_refinement 'SHELXL-97 (Sheldrick, 1997)'
_computing_structure_solution 'SHELXS-97 (Sheldrick, 1990)'
_diffrn_ambient_temperature 200(2)
_diffrn_measured_fraction_theta_full 0.967
_diffrn_measured_fraction_theta_max 0.967
_diffrn_radiation_monochromator graphite
_diffrn_radiation_source 'fine-focus sealed tube'
_diffrn_radiation_type CuK\a
_diffrn_radiation_wavelength 1.54178
_diffrn_reflns_av_R_equivalents 0.0383
_diffrn_reflns_av_sigmaI/netI 0.0171
_diffrn_reflns_limit_h_max 7
_diffrn_reflns_limit_h_min -7
_diffrn_reflns_limit_k_max 21
_diffrn_reflns_limit_k_min -21
_diffrn_reflns_limit_l_max 31
_diffrn_reflns_limit_l_min -31
_diffrn_reflns_number 65850
_diffrn_reflns_theta_full 72.56
_diffrn_reflns_theta_max 72.56
_diffrn_reflns_theta_min 1.77
_exptl_absorpt_coefficient_mu 2.599
_exptl_absorpt_correction_T_max 0.7631
_exptl_absorpt_correction_T_min 0.6966
_exptl_crystal_density_diffrn 1.449
_exptl_crystal_density_method 'not measured'
_exptl_crystal_F_000 1152
_exptl_crystal_size_max 0.15
_exptl_crystal_size_mid 0.15
_exptl_crystal_size_min 0.11
_refine_diff_density_max 1.076
_refine_diff_density_min -0.902
_refine_diff_density_rms 0.176
_refine_ls_extinction_coef 0.020(2)
_refine_ls_extinction_expression Fc^*^=kFc[1+0.001xFc^2^\l^3^/sin(2\q)]^-1/4^
_refine_ls_extinction_method SHELXL
_refine_ls_goodness_of_fit_ref 1.952
_refine_ls_hydrogen_treatment mixed
_refine_ls_matrix_type full
_refine_ls_number_parameters 686
_refine_ls_number_reflns 9763
_refine_ls_number_restraints 108
_refine_ls_restrained_S_all 1.953
_refine_ls_R_factor_all 0.1116
_refine_ls_R_factor_gt 0.1037
_refine_ls_shift/su_max 2.223
_refine_ls_shift/su_mean 0.129
_refine_ls_structure_factor_coef Fsqd
_refine_ls_weighting_details 'calc w=1/[\s^2^(Fo^2^)+(0.2000P)^2^+0.0000P] where P=(Fo^2^+2Fc^2^)/3'
_refine_ls_weighting_scheme calc
_refine_ls_wR_factor_gt 0.4059
_refine_ls_wR_factor_ref 0.4209
_reflns_number_gt 7954
_reflns_number_total 9763
_reflns_threshold_expression >2sigma(I)
_cod_data_source_file c2sm26213d.txt
_cod_data_source_block schm48
_cod_database_code 1515349

loop_
_symmetry_equiv_pos_as_xyz
'x, y, z'
'-x, -y, -z'

loop_
_atom_site_label
_atom_site_type_symbol
_atom_site_fract_x
_atom_site_fract_y
_atom_site_fract_z
_atom_site_U_iso_or_equiv
_atom_site_adp_type
_atom_site_occupancy
_atom_site_symmetry_multiplicity
_atom_site_calc_flag
_atom_site_refinement_flags
_atom_site_disorder_assembly
_atom_site_disorder_group
N1 N -0.0612(5) 0.26768(17) 0.41437(11) 0.0341(7) Uani 1 1 d D . .
C2 C -0.0175(5) 0.2384(2) 0.36970(13) 0.0323(7) Uani 1 1 d D . .
H2 H 0.1232 0.2084 0.3619 0.039 Uiso 1 1 calc R . .
N3 N -0.2038(5) 0.25822(16) 0.33809(11) 0.0310(7) Uani 1 1 d D . .
C4 C -0.3723(6) 0.3015(2) 0.36371(14) 0.0389(8) Uani 1 1 d D . .
H4 H -0.5231 0.3232 0.3504 0.047 Uiso 1 1 calc R . .
C5 C -0.2835(7) 0.3071(2) 0.41057(15) 0.0436(9) Uani 1 1 d D . .
H5 H -0.3600 0.3335 0.4367 0.052 Uiso 1 1 calc R . .
C17 C -0.2276(6) 0.2383(2) 0.28467(13) 0.0376(8) Uani 1 1 d D . .
H17A H -0.3551 0.2755 0.2646 0.045 Uiso 1 1 calc R . .
H17B H -0.2676 0.1844 0.2891 0.045 Uiso 1 1 calc R . .
C18 C -0.0107(6) 0.2419(2) 0.25260(14) 0.0406(8) Uani 1 1 d D . .
H18A H 0.1184 0.2067 0.2735 0.049 Uiso 1 1 calc R . .
H18B H 0.0249 0.2965 0.2466 0.049 Uiso 1 1 calc R . .
C19 C -0.0309(7) 0.2175(2) 0.19889(13) 0.0445(9) Uani 1 1 d D . .
H19A H -0.0794 0.1648 0.2047 0.053 Uiso 1 1 calc R . .
H19B H -0.1511 0.2554 0.1768 0.053 Uiso 1 1 calc R . .
C20 C 0.1925(8) 0.2147(3) 0.16896(17) 0.0583(13) Uani 1 1 d D . .
H20A H 0.2312 0.2688 0.1602 0.070 Uiso 1 1 calc R . .
H20B H 0.3152 0.1818 0.1932 0.070 Uiso 1 1 calc R . .
C21 C 0.1945(8) 0.1826(3) 0.11783(15) 0.0584(12) Uani 1 1 d D . .
H21A H 0.1469 0.1297 0.1261 0.070 Uiso 1 1 calc R . .
H21B H 0.0786 0.2174 0.0927 0.070 Uiso 1 1 calc R . .
C22 C 0.4217(9) 0.1757(3) 0.0902(2) 0.0731(16) Uani 1 1 d D . .
H22A H 0.4676 0.2289 0.0816 0.088 Uiso 1 1 calc R . .
H22B H 0.5378 0.1419 0.1158 0.088 Uiso 1 1 calc R . .
C23 C 0.4298(8) 0.1428(3) 0.03986(16) 0.0637(13) Uani 1 1 d D . .
H23A H 0.3859 0.0893 0.0486 0.076 Uiso 1 1 calc R . .
H23B H 0.3122 0.1762 0.0145 0.076 Uiso 1 1 calc R . .
C24 C 0.6563(9) 0.1367(3) 0.0117(2) 0.0759(16) Uani 1 1 d D . .
H24A H 0.6983 0.1904 0.0025 0.091 Uiso 1 1 calc R . .
H24B H 0.7741 0.1044 0.0375 0.091 Uiso 1 1 calc R . .
C25 C 0.6702(8) 0.1030(3) -0.03751(17) 0.0629(13) Uani 1 1 d D . .
H25A H 0.5543 0.1361 -0.0634 0.076 Uiso 1 1 calc R . .
H25B H 0.6239 0.0499 -0.0283 0.076 Uiso 1 1 calc R . .
C26 C 0.8939(9) 0.0946(3) -0.0656(2) 0.0761(17) Uani 1 1 d D . .
H26A H 0.9425 0.1474 -0.0740 0.091 Uiso 1 1 calc R . .
H26B H 1.0091 0.0602 -0.0401 0.091 Uiso 1 1 calc R . .
C27 C 0.9042(9) 0.0625(3) -0.11584(19) 0.0699(14) Uani 1 1 d D . .
H27A H 0.8495 0.0108 -0.1078 0.084 Uiso 1 1 calc R . .
H27B H 0.7935 0.0982 -0.1419 0.084 Uiso 1 1 calc R . .
C28 C 1.1277(10) 0.0514(4) -0.1426(2) 0.090(2) Uani 1 1 d D . .
H28A H 1.1691 0.1031 -0.1583 0.135 Uiso 1 1 calc R . .
H28B H 1.1164 0.0211 -0.1709 0.135 Uiso 1 1 calc R . .
H28C H 1.2458 0.0227 -0.1163 0.135 Uiso 1 1 calc R . .
C11 C 0.0980(6) 0.2584(2) 0.45812(14) 0.0353(8) Uani 1 1 d D A .
C12 C 0.1071(8) 0.3226(2) 0.48299(15) 0.0474(10) Uani 1 1 d . . .
H12 H 0.0098 0.3715 0.4713 0.057 Uiso 1 1 calc R . .
C13 C 0.2626(9) 0.3131(2) 0.52544(17) 0.0542(11) Uani 1 1 d . A .
H13 H 0.2731 0.3558 0.5430 0.065 Uiso 1 1 calc R . .
C14 C 0.4005(7) 0.2416(2) 0.54169(16) 0.0449(9) Uani 1 1 d D . .
C15 C 0.3923(6) 0.1776(2) 0.51688(14) 0.0380(8) Uani 1 1 d . A .
H15 H 0.4903 0.1288 0.5286 0.046 Uiso 1 1 calc R . .
C16 C 0.2377(6) 0.1864(2) 0.47454(14) 0.0349(8) Uani 1 1 d . . .
H16 H 0.2280 0.1435 0.4570 0.042 Uiso 1 1 calc R A .
N6 N 0.574(5) 0.229(3) 0.5831(12) 0.056(4) Uani 0.50 1 d PD A 1
C7 C 0.540(4) 0.257(3) 0.6290(12) 0.072(3) Uani 0.50 1 d PD A 1
H7 H 0.4011 0.2854 0.6397 0.087 Uiso 0.50 1 calc PR A 1
N8 N 0.740(3) 0.2379(15) 0.6562(6) 0.067(3) Uani 0.50 1 d PD A 1
C9 C 0.898(3) 0.1921(11) 0.6299(7) 0.063(3) Uani 0.50 1 d PD A 1
H9 H 1.0484 0.1686 0.6423 0.075 Uiso 0.50 1 calc PR A 1
C10 C 0.796(5) 0.187(2) 0.5817(10) 0.054(3) Uani 0.50 1 d PD A 1
H10 H 0.8618 0.1602 0.5544 0.065 Uiso 0.50 1 calc PR A 1
C29 C 0.7921(18) 0.2587(7) 0.7084(4) 0.064(2) Uani 0.50 1 d PD A 1
H29A H 0.8334 0.3126 0.7023 0.077 Uiso 0.50 1 calc PR A 1
H29B H 0.9239 0.2212 0.7263 0.077 Uiso 0.50 1 calc PR A 1
C30 C 0.576(2) 0.2551(7) 0.7443(4) 0.066(2) Uani 0.50 1 d PD A 1
H30A H 0.4423 0.2901 0.7252 0.079 Uiso 0.50 1 calc PR A 1
H30B H 0.5409 0.2005 0.7520 0.079 Uiso 0.50 1 calc PR A 1
C31 C 0.6200(18) 0.2813(6) 0.7969(4) 0.0652(18) Uani 0.50 1 d PD A 1
H31A H 0.6566 0.3357 0.7893 0.078 Uiso 0.50 1 calc PR A 1
H31B H 0.7524 0.2459 0.8164 0.078 Uiso 0.50 1 calc PR A 1
C32 C 0.399(2) 0.2780(7) 0.8321(4) 0.071(2) Uani 0.50 1 d PD A 1
H32A H 0.2625 0.3039 0.8096 0.086 Uiso 0.50 1 calc PR A 1
H32B H 0.3815 0.2222 0.8453 0.086 Uiso 0.50 1 calc PR A 1
C33 C 0.4109(18) 0.3190(6) 0.8799(4) 0.0702(19) Uani 0.50 1 d PD A 1
H33A H 0.5436 0.2922 0.9034 0.084 Uiso 0.50 1 calc PR A 1
H33B H 0.4315 0.3746 0.8672 0.084 Uiso 0.50 1 calc PR A 1
C34 C 0.187(2) 0.3156(8) 0.9115(4) 0.078(2) Uani 0.50 1 d PD A 1
H34A H 0.1733 0.2596 0.9254 0.093 Uiso 0.50 1 calc PR A 1
H34B H 0.0556 0.3383 0.8866 0.093 Uiso 0.50 1 calc PR A 1
C35 C 0.1691(18) 0.3592(6) 0.9582(4) 0.072(2) Uani 0.50 1 d PD A 1
H35A H 0.3007 0.3368 0.9831 0.086 Uiso 0.50 1 calc PR A 1
H35B H 0.1811 0.4154 0.9443 0.086 Uiso 0.50 1 calc PR A 1
C36 C -0.052(2) 0.3549(8) 0.9892(4) 0.081(2) Uani 0.50 1 d PD A 1
H36A H -0.1843 0.3769 0.9643 0.097 Uiso 0.50 1 calc PR A 1
H36B H -0.0639 0.2988 1.0035 0.097 Uiso 0.50 1 calc PR A 1
C37 C -0.0694(18) 0.3990(6) 1.0352(4) 0.071(2) Uani 0.50 1 d PD A 1
H37A H -0.0595 0.4553 1.0210 0.085 Uiso 0.50 1 calc PR A 1
H37B H 0.0628 0.3773 1.0601 0.085 Uiso 0.50 1 calc PR A 1
C38 C -0.293(2) 0.3936(8) 1.0665(4) 0.076(2) Uani 0.50 1 d PD A 1
H38A H -0.4255 0.4158 1.0417 0.091 Uiso 0.50 1 calc PR A 1
H38B H -0.3040 0.3373 1.0804 0.091 Uiso 0.50 1 calc PR A 1
C39 C -0.310(2) 0.4373(7) 1.1130(5) 0.085(2) Uani 0.50 1 d PD A 1
H39A H -0.1769 0.4151 1.1376 0.102 Uiso 0.50 1 calc PR A 1
H39B H -0.2985 0.4935 1.0990 0.102 Uiso 0.50 1 calc PR A 1
C40 C -0.531(3) 0.4327(10) 1.1448(5) 0.102(3) Uani 0.50 1 d PD A 1
H40A H -0.6629 0.4590 1.1217 0.152 Uiso 0.50 1 calc PR A 1
H40B H -0.5248 0.4590 1.1755 0.152 Uiso 0.50 1 calc PR A 1
H40C H -0.5469 0.3772 1.1577 0.152 Uiso 0.50 1 calc PR A 1
N44 N 0.547(5) 0.236(3) 0.5883(12) 0.056(4) Uani 0.50 1 d PD A 2
C45 C 0.490(5) 0.267(3) 0.6322(12) 0.072(3) Uani 0.50 1 d PD A 2
N46 N 0.663(2) 0.2447(15) 0.6680(6) 0.067(3) Uani 0.50 1 d PD A 2
C47 C 0.849(3) 0.2068(11) 0.6441(7) 0.063(3) Uani 0.50 1 d PD A 2
C48 C 0.775(5) 0.198(2) 0.5940(10) 0.054(3) Uani 0.50 1 d PD A 2
C49 C 0.6628(19) 0.2625(7) 0.7229(4) 0.064(2) Uani 0.50 1 d PD A 2
H49A H 0.7079 0.3153 0.7210 0.077 Uiso 0.50 1 calc PR A 2
H49B H 0.7796 0.2233 0.7452 0.077 Uiso 0.50 1 calc PR A 2
C50 C 0.4279(19) 0.2613(7) 0.7505(4) 0.066(2) Uani 0.50 1 d PD A 2
H50A H 0.3797 0.2089 0.7524 0.079 Uiso 0.50 1 calc PR A 2
H50B H 0.3106 0.3017 0.7294 0.079 Uiso 0.50 1 calc PR A 2
C51 C 0.4478(19) 0.2783(6) 0.8078(4) 0.0652(18) Uani 0.50 1 d PD A 2
H51A H 0.5168 0.3268 0.8065 0.078 Uiso 0.50 1 calc PR A 2
H51B H 0.5470 0.2338 0.8307 0.078 Uiso 0.50 1 calc PR A 2
C52 C 0.2009(18) 0.2890(7) 0.8313(3) 0.071(2) Uani 0.50 1 d PD A 2
H52A H 0.1004 0.3313 0.8069 0.086 Uiso 0.50 1 calc PR A 2
H52B H 0.1360 0.2394 0.8338 0.086 Uiso 0.50 1 calc PR A 2
C53 C 0.206(2) 0.3105(7) 0.8869(4) 0.0702(19) Uani 0.50 1 d PD A 2
H53A H 0.2922 0.2654 0.9121 0.084 Uiso 0.50 1 calc PR A 2
H53B H 0.2887 0.3562 0.8850 0.084 Uiso 0.50 1 calc PR A 2
C54 C -0.0330(19) 0.3309(7) 0.9085(3) 0.078(2) Uani 0.50 1 d PD A 2
H54A H -0.1157 0.2853 0.9096 0.093 Uiso 0.50 1 calc PR A 2
H54B H -0.1177 0.3762 0.8833 0.093 Uiso 0.50 1 calc PR A 2
C55 C -0.037(2) 0.3516(7) 0.9642(4) 0.072(2) Uani 0.50 1 d PD A 2
H55A H 0.0408 0.3050 0.9896 0.086 Uiso 0.50 1 calc PR A 2
H55B H 0.0545 0.3948 0.9634 0.086 Uiso 0.50 1 calc PR A 2
C56 C -0.2712(19) 0.3765(7) 0.9856(3) 0.081(2) Uani 0.50 1 d PD A 2
H56A H -0.3665 0.3348 0.9845 0.097 Uiso 0.50 1 calc PR A 2
H56B H -0.3455 0.4253 0.9617 0.097 Uiso 0.50 1 calc PR A 2
C57 C -0.268(2) 0.3916(7) 1.0425(4) 0.071(2) Uani 0.50 1 d PD A 2
H57A H -0.1945 0.3426 1.0662 0.085 Uiso 0.50 1 calc PR A 2
H57B H -0.1703 0.4326 1.0435 0.085 Uiso 0.50 1 calc PR A 2
C58 C -0.4988(18) 0.4175(7) 1.0650(3) 0.076(2) Uani 0.50 1 d PD A 2
H58A H -0.5718 0.4669 1.0415 0.091 Uiso 0.50 1 calc PR A 2
H58B H -0.5971 0.3767 1.0637 0.091 Uiso 0.50 1 calc PR A 2
C59 C -0.494(2) 0.4317(9) 1.1215(5) 0.085(2) Uani 0.50 1 d PD A 2
H59A H -0.3853 0.4689 1.1236 0.102 Uiso 0.50 1 calc PR A 2
H59B H -0.4349 0.3812 1.1456 0.102 Uiso 0.50 1 calc PR A 2
C60 C -0.726(2) 0.4648(8) 1.1422(5) 0.102(3) Uani 0.50 1 d PD A 2
H60A H -0.7734 0.5192 1.1232 0.152 Uiso 0.50 1 calc PR A 2
H60B H -0.7126 0.4641 1.1807 0.152 Uiso 0.50 1 calc PR A 2
H60C H -0.8411 0.4323 1.1360 0.152 Uiso 0.50 1 calc PR A 2
S1 S 0.51339(12) 0.03668(4) 0.39019(3) 0.0299(4) Uani 1 1 d . . .
S2 S 0.60933(13) -0.02384(5) 0.29670(3) 0.0347(4) Uani 1 1 d . . .
F1 F 0.8895(4) -0.03130(14) 0.44495(10) 0.0505(7) Uani 1 1 d . . .
F2 F 0.7973(4) 0.09243(15) 0.44547(10) 0.0517(7) Uani 1 1 d . . .
F3 F 0.9435(4) 0.05502(16) 0.37501(9) 0.0489(6) Uani 1 1 d . . .
F4 F 0.2154(4) -0.06714(16) 0.27798(14) 0.0693(9) Uani 1 1 d . . .
F5 F 0.1999(4) 0.05698(15) 0.27496(11) 0.0568(7) Uani 1 1 d . . .
F6 F 0.3555(5) 0.0043(2) 0.21076(11) 0.0737(9) Uani 1 1 d . . .
O1 O 0.4479(4) 0.11521(14) 0.35982(10) 0.0364(6) Uani 1 1 d . . .
O2 O 0.3892(4) 0.01326(15) 0.43795(10) 0.0376(6) Uani 1 1 d . . .
O3 O 0.7112(5) 0.04325(17) 0.27433(11) 0.0462(7) Uani 1 1 d . . .
O4 O 0.7117(5) -0.09994(17) 0.28759(12) 0.0482(7) Uani 1 1 d . . .
N11 N 0.5480(5) -0.03312(17) 0.35830(12) 0.0348(7) Uani 1 1 d . . .
C41 C 0.8053(6) 0.0368(2) 0.41549(14) 0.0365(8) Uani 1 1 d . . .
C42 C 0.3267(6) -0.0067(2) 0.26317(17) 0.0430(9) Uani 1 1 d . . .
S3 S 0.1096(2) 0.47594(6) 0.29667(5) 0.0593(5) Uani 1 1 d . . .
S4 S 0.0146(2) 0.53659(6) 0.39022(5) 0.0641(5) Uani 1 1 d . . .
F7 F -0.2824(6) 0.43233(18) 0.27735(14) 0.0826(10) Uani 1 1 d . . .
F8 F -0.1441(6) 0.5042(2) 0.21065(12) 0.0770(9) Uani 1 1 d . . .
F9 F -0.2988(5) 0.55748(17) 0.27488(12) 0.0683(8) Uani 1 1 d . . .
F10 F 0.3905(5) 0.46816(17) 0.44501(13) 0.0768(9) Uani 1 1 d . . .
F11 F 0.4439(6) 0.5553(2) 0.37487(13) 0.0828(10) Uani 1 1 d . . .
F12 F 0.2968(6) 0.59242(18) 0.44574(14) 0.0833(10) Uani 1 1 d . . .
O5 O 0.2112(6) 0.3999(2) 0.28720(16) 0.0735(11) Uani 1 1 d . . .
O6 O 0.2107(6) 0.5436(2) 0.27443(15) 0.0723(10) Uani 1 1 d . . .
O7 O -0.1129(7) 0.51326(19) 0.43794(14) 0.0690(10) Uani 1 1 d . . .
O8 O -0.0502(7) 0.61482(18) 0.36011(15) 0.0787(12) Uani 1 1 d . . .
N12 N 0.0506(9) 0.4666(2) 0.35825(16) 0.0707(13) Uani 1 1 d . . .
C43 C -0.1705(8) 0.4929(3) 0.26296(19) 0.0539(11) Uani 1 1 d . . .
C44 C 0.3050(10) 0.5379(3) 0.4157(2) 0.0657(13) Uani 1 1 d . . .

loop_
_atom_site_aniso_label
_atom_site_aniso_U_11
_atom_site_aniso_U_22
_atom_site_aniso_U_33
_atom_site_aniso_U_23
_atom_site_aniso_U_13
_atom_site_aniso_U_12
N1 0.0307(15) 0.0348(15) 0.0353(14) -0.0081(12) 0.0051(11) 0.0005(11)
C2 0.0243(15) 0.0364(17) 0.0363(16) -0.0094(13) 0.0029(12) -0.0026(13)
N3 0.0258(13) 0.0321(15) 0.0347(14) -0.0070(11) 0.0025(10) -0.0028(11)
C4 0.0294(17) 0.0411(19) 0.0417(17) -0.0066(15) 0.0055(13) 0.0060(14)
C5 0.042(2) 0.045(2) 0.0397(17) -0.0111(15) 0.0082(15) 0.0111(16)
C17 0.0367(18) 0.0434(19) 0.0346(16) -0.0106(14) -0.0009(14) -0.0085(15)
C18 0.047(2) 0.0399(19) 0.0400(18) -0.0149(15) 0.0058(15) -0.0142(16)
C19 0.062(2) 0.0401(19) 0.0302(16) -0.0064(14) -0.0030(15) -0.0044(17)
C20 0.085(3) 0.049(2) 0.050(2) -0.0223(18) 0.024(2) -0.027(2)
C21 0.084(3) 0.055(2) 0.0337(18) -0.0107(17) 0.0026(19) 0.001(2)
C22 0.104(4) 0.067(3) 0.065(3) -0.040(2) 0.030(3) -0.034(3)
C23 0.086(4) 0.063(3) 0.0386(19) -0.0098(19) 0.006(2) -0.001(3)
C24 0.096(4) 0.083(3) 0.067(3) -0.044(3) 0.028(3) -0.035(3)
C25 0.077(3) 0.063(3) 0.046(2) -0.011(2) 0.008(2) -0.002(2)
C26 0.087(4) 0.093(4) 0.070(3) -0.050(3) 0.029(3) -0.038(3)
C27 0.072(3) 0.087(4) 0.053(2) -0.022(2) 0.008(2) -0.009(3)
C28 0.091(4) 0.121(5) 0.078(4) -0.054(4) 0.035(3) -0.035(4)
C11 0.0350(17) 0.0334(18) 0.0367(16) -0.0076(13) 0.0051(13) -0.0020(14)
C12 0.060(2) 0.035(2) 0.0436(19) -0.0093(16) -0.0066(17) 0.0066(17)
C13 0.073(3) 0.036(2) 0.054(2) -0.0131(17) -0.012(2) -0.0019(19)
C14 0.048(2) 0.040(2) 0.0458(19) -0.0041(16) -0.0066(16) -0.0068(17)
C15 0.0375(18) 0.0313(18) 0.0426(18) -0.0034(14) 0.0013(14) -0.0023(14)
C16 0.0330(17) 0.0316(17) 0.0402(17) -0.0099(13) 0.0030(13) -0.0021(13)
N6 0.069(5) 0.045(14) 0.054(3) -0.009(4) -0.020(3) -0.006(4)
C7 0.110(9) 0.044(12) 0.061(3) -0.018(4) -0.029(6) 0.005(6)
N8 0.102(9) 0.038(4) 0.060(6) -0.009(5) -0.035(6) 0.001(7)
C9 0.088(8) 0.035(7) 0.068(9) -0.021(4) -0.036(7) -0.003(5)
C10 0.065(5) 0.039(9) 0.060(10) -0.012(6) -0.028(7) -0.011(4)
C29 0.076(6) 0.066(4) 0.051(5) -0.008(4) -0.020(4) -0.012(5)
C30 0.092(7) 0.059(3) 0.048(3) -0.015(3) 0.002(5) -0.014(5)
C31 0.081(5) 0.055(3) 0.063(4) -0.018(3) 0.004(4) -0.013(4)
C32 0.087(5) 0.078(4) 0.052(3) -0.021(3) 0.014(4) -0.014(4)
C33 0.088(5) 0.060(4) 0.064(4) -0.016(3) 0.008(4) -0.014(4)
C34 0.098(6) 0.089(5) 0.044(3) -0.011(3) -0.002(4) -0.005(5)
C35 0.087(5) 0.064(4) 0.074(4) -0.027(4) 0.013(4) -0.022(4)
C36 0.098(6) 0.090(5) 0.048(3) -0.007(4) 0.001(4) 0.000(5)
C37 0.086(5) 0.065(4) 0.071(4) -0.032(4) 0.009(4) -0.021(4)
C38 0.092(6) 0.085(5) 0.044(3) -0.010(3) -0.005(4) 0.002(4)
C39 0.095(6) 0.090(5) 0.086(5) -0.044(5) 0.016(5) -0.034(5)
C40 0.129(9) 0.093(7) 0.070(5) 0.000(5) 0.014(6) 0.002(6)
N44 0.069(5) 0.045(14) 0.054(3) -0.009(4) -0.020(3) -0.006(4)
C45 0.110(9) 0.044(12) 0.061(3) -0.018(4) -0.029(6) 0.005(6)
N46 0.102(9) 0.038(4) 0.060(6) -0.009(5) -0.035(6) 0.001(7)
C47 0.088(8) 0.035(7) 0.068(9) -0.021(4) -0.036(7) -0.003(5)
C48 0.065(5) 0.039(9) 0.060(10) -0.012(6) -0.028(7) -0.011(4)
C49 0.076(6) 0.066(4) 0.051(5) -0.008(4) -0.020(4) -0.012(5)
C50 0.092(7) 0.059(3) 0.048(3) -0.015(3) 0.002(5) -0.014(5)
C51 0.081(5) 0.055(3) 0.063(4) -0.018(3) 0.004(4) -0.013(4)
C52 0.087(5) 0.078(4) 0.052(3) -0.021(3) 0.014(4) -0.014(4)
C53 0.088(5) 0.060(4) 0.064(4) -0.016(3) 0.008(4) -0.014(4)
C54 0.098(6) 0.089(5) 0.044(3) -0.011(3) -0.002(4) -0.005(5)
C55 0.087(5) 0.064(4) 0.074(4) -0.027(4) 0.013(4) -0.022(4)
C56 0.098(6) 0.090(5) 0.048(3) -0.007(4) 0.001(4) 0.000(5)
C57 0.086(5) 0.065(4) 0.071(4) -0.032(4) 0.009(4) -0.021(4)
C58 0.092(6) 0.085(5) 0.044(3) -0.010(3) -0.005(4) 0.002(4)
C59 0.095(6) 0.090(5) 0.086(5) -0.044(5) 0.016(5) -0.034(5)
C60 0.129(9) 0.093(7) 0.070(5) 0.000(5) 0.014(6) 0.002(6)
S1 0.0201(5) 0.0310(6) 0.0385(6) -0.0070(4) 0.0041(3) -0.0037(3)
S2 0.0230(5) 0.0396(6) 0.0432(6) -0.0144(4) 0.0024(4) -0.0019(4)
F1 0.0333(12) 0.0476(14) 0.0667(15) -0.0011(11) -0.0139(10) -0.0055(10)
F2 0.0473(13) 0.0563(15) 0.0596(14) -0.0229(12) -0.0002(11) -0.0183(11)
F3 0.0259(10) 0.0728(16) 0.0503(13) -0.0104(11) 0.0064(9) -0.0164(10)
F4 0.0405(14) 0.0568(17) 0.110(2) -0.0050(15) -0.0270(14) -0.0156(12)
F5 0.0340(12) 0.0544(15) 0.0779(17) -0.0146(13) -0.0096(12) 0.0088(11)
F6 0.0697(19) 0.097(2) 0.0527(15) -0.0184(15) -0.0131(14) -0.0009(17)
O1 0.0285(12) 0.0328(13) 0.0468(13) -0.0082(10) 0.0052(10) -0.0008(10)
O2 0.0302(12) 0.0417(14) 0.0406(13) -0.0055(11) 0.0091(10) -0.0082(10)
O3 0.0401(14) 0.0563(17) 0.0476(15) -0.0163(13) 0.0132(11) -0.0166(13)
O4 0.0376(14) 0.0498(17) 0.0588(16) -0.0250(13) -0.0036(12) 0.0065(12)
N11 0.0292(14) 0.0317(15) 0.0440(15) -0.0088(12) 0.0003(12) -0.0041(11)
C41 0.0261(16) 0.0407(19) 0.0437(18) -0.0086(15) 0.0014(13) -0.0080(14)
C42 0.0309(18) 0.043(2) 0.053(2) -0.0072(17) -0.0046(15) -0.0020(15)
S3 0.0610(8) 0.0464(8) 0.0713(8) -0.0125(6) -0.0276(6) -0.0070(6)
S4 0.0803(10) 0.0383(7) 0.0724(9) -0.0125(6) -0.0324(7) 0.0003(6)
F7 0.081(2) 0.0642(19) 0.103(2) 0.0047(17) -0.0210(18) -0.0349(16)
F8 0.071(2) 0.103(2) 0.0577(16) -0.0114(16) -0.0177(14) -0.0170(18)
F9 0.0599(17) 0.0610(18) 0.0799(19) -0.0071(15) -0.0111(14) -0.0035(14)
F10 0.081(2) 0.0577(18) 0.084(2) -0.0085(15) -0.0318(17) 0.0074(15)
F11 0.090(2) 0.078(2) 0.080(2) -0.0086(17) -0.0150(18) -0.0184(18)
F12 0.093(2) 0.0640(19) 0.099(2) -0.0373(17) -0.0377(19) -0.0009(16)
O5 0.067(2) 0.059(2) 0.095(3) -0.0257(19) -0.0373(19) 0.0045(16)
O6 0.066(2) 0.063(2) 0.091(2) -0.0129(18) -0.0284(19) -0.0202(17)
O7 0.081(2) 0.0502(19) 0.075(2) -0.0182(16) -0.0233(18) 0.0002(16)
O8 0.108(3) 0.0388(17) 0.085(2) -0.0086(16) -0.051(2) 0.0016(17)
N12 0.108(4) 0.038(2) 0.065(2) -0.0085(17) -0.034(2) -0.006(2)
C43 0.057(3) 0.046(2) 0.059(2) -0.0033(19) -0.013(2) -0.015(2)
C44 0.084(4) 0.042(2) 0.069(3) -0.011(2) -0.029(3) 0.001(2)

loop_
_atom_type_symbol
_atom_type_description
_atom_type_scat_dispersion_real
_atom_type_scat_dispersion_imag
_atom_type_scat_source
C C 0.0181 0.0091 'International Tables Vol C Tables 4.2.6.8 and 6.1.1.4'
H H 0.0000 0.0000 'International Tables Vol C Tables 4.2.6.8 and 6.1.1.4'
N N 0.0311 0.0180 'International Tables Vol C Tables 4.2.6.8 and 6.1.1.4'
O O 0.0492 0.0322 'International Tables Vol C Tables 4.2.6.8 and 6.1.1.4'
F F 0.0727 0.0534 'International Tables Vol C Tables 4.2.6.8 and 6.1.1.4'
S S 0.3331 0.5567 'International Tables Vol C Tables 4.2.6.8 and 6.1.1.4'

loop_
_geom_angle_atom_site_label_1
_geom_angle_atom_site_label_2
_geom_angle_atom_site_label_3
_geom_angle
C2 N1 C5 108.0(3)
C2 N1 C11 125.1(3)
C5 N1 C11 126.9(3)
N3 C2 N1 108.7(3)
N3 C2 H2 125.7
N1 C2 H2 125.7
C2 N3 C4 108.2(3)
C2 N3 C17 126.2(3)
C4 N3 C17 125.7(3)
C5 C4 N3 107.3(3)
C5 C4 H4 126.4
N3 C4 H4 126.3
C4 C5 N1 107.9(3)
C4 C5 H5 126.1
N1 C5 H5 126.1
N3 C17 C18 112.4(3)
N3 C17 H17A 109.1
C18 C17 H17A 109.1
N3 C17 H17B 109.1
C18 C17 H17B 109.1
H17A C17 H17B 107.9
C17 C18 C19 112.5(3)
C17 C18 H18A 109.1
C19 C18 H18A 109.1
C17 C18 H18B 109.1
C19 C18 H18B 109.1
H18A C18 H18B 107.8
C20 C19 C18 112.3(3)
C20 C19 H19A 109.1
C18 C19 H19A 109.1
C20 C19 H19B 109.2
C18 C19 H19B 109.1
H19A C19 H19B 107.9
C21 C20 C19 115.7(4)
C21 C20 H20A 108.3
C19 C20 H20A 108.3
C21 C20 H20B 108.4
C19 C20 H20B 108.4
H20A C20 H20B 107.4
C22 C21 C20 115.1(4)
C22 C21 H21A 108.5
C20 C21 H21A 108.5
C22 C21 H21B 108.5
C20 C21 H21B 108.5
H21A C21 H21B 107.5
C23 C22 C21 116.2(4)
C23 C22 H22A 108.3
C21 C22 H22A 108.2
C23 C22 H22B 108.2
C21 C22 H22B 108.2
H22A C22 H22B 107.4
C24 C23 C22 116.4(4)
C24 C23 H23A 108.2
C22 C23 H23A 108.2
C24 C23 H23B 108.2
C22 C23 H23B 108.2
H23A C23 H23B 107.3
C25 C24 C23 117.5(4)
C25 C24 H24A 107.9
C23 C24 H24A 108.0
C25 C24 H24B 107.9
C23 C24 H24B 107.9
H24A C24 H24B 107.2
C24 C25 C26 118.7(4)
C24 C25 H25A 107.6
C26 C25 H25A 107.6
C24 C25 H25B 107.7
C26 C25 H25B 107.7
H25A C25 H25B 107.1
C27 C26 C25 118.2(4)
C27 C26 H26A 107.8
C25 C26 H26A 107.8
C27 C26 H26B 107.8
C25 C26 H26B 107.7
H26A C26 H26B 107.1
C28 C27 C26 118.2(5)
C28 C27 H27A 107.8
C26 C27 H27A 107.8
C28 C27 H27B 107.7
C26 C27 H27B 107.8
H27A C27 H27B 107.1
C27 C28 H28A 109.5
C27 C28 H28B 109.5
H28A C28 H28B 109.5
C27 C28 H28C 109.5
H28A C28 H28C 109.5
H28B C28 H28C 109.5
C16 C11 C12 121.9(4)
C16 C11 N1 119.4(3)
C12 C11 N1 118.6(3)
C11 C12 C13 118.3(4)
C11 C12 H12 120.9
C13 C12 H12 120.9
C14 C13 C12 119.6(4)
C14 C13 H13 120.2
C12 C13 H13 120.2
C13 C14 C15 122.2(4)
C13 C14 N44 115.8(14)
C15 C14 N44 121.9(15)
C13 C14 N6 122.7(15)
C15 C14 N6 114.9(14)
N44 C14 N6 9(2)
C16 C15 C14 118.6(3)
C16 C15 H15 120.7
C14 C15 H15 120.7
C11 C16 C15 119.3(3)
C11 C16 H16 120.3
C15 C16 H16 120.4
C7 N6 C10 111.5(9)
C7 N6 C14 123.0(16)
C10 N6 C14 125.6(17)
N8 C7 N6 106.4(10)
N8 C7 H7 126.7
N6 C7 H7 126.9
C7 N8 C9 110.4(10)
C7 N8 C29 126.9(12)
C9 N8 C29 122.6(11)
N8 C9 C10 107.7(10)
N8 C9 H9 126.2
C10 C9 H9 126.0
N6 C10 C9 103.8(10)
N6 C10 H10 127.9
C9 C10 H10 128.1
N8 C29 C30 108.9(9)
N8 C29 H29A 110.2
C30 C29 H29A 109.8
N8 C29 H29B 110.0
C30 C29 H29B 109.8
H29A C29 H29B 108.3
C31 C30 C29 110.1(9)
C31 C30 H30A 109.7
C29 C30 H30A 109.6
C31 C30 H30B 109.7
C29 C30 H30B 109.6
H30A C30 H30B 108.2
C30 C31 C32 109.0(8)
C30 C31 H31A 109.9
C32 C31 H31A 109.9
C30 C31 H31B 109.9
C32 C31 H31B 109.9
H31A C31 H31B 108.3
C33 C32 C31 112.1(8)
C33 C32 H32A 109.1
C31 C32 H32A 109.2
C33 C32 H32B 109.2
C31 C32 H32B 109.2
H32A C32 H32B 107.9
C34 C33 C32 109.2(8)
C34 C33 H33A 109.8
C32 C33 H33A 109.8
C34 C33 H33B 109.9
C32 C33 H33B 109.9
H33A C33 H33B 108.3
C33 C34 C35 114.6(9)
C33 C34 H34A 108.7
C35 C34 H34A 108.6
C33 C34 H34B 108.6
C35 C34 H34B 108.5
H34A C34 H34B 107.6
C36 C35 C34 114.0(9)
C36 C35 H35A 108.8
C34 C35 H35A 108.7
C36 C35 H35B 108.8
C34 C35 H35B 108.8
H35A C35 H35B 107.7
C37 C36 C35 113.6(9)
C37 C36 H36A 109.0
C35 C36 H36A 108.8
C37 C36 H36B 108.8
C35 C36 H36B 108.8
H36A C36 H36B 107.7
C36 C37 C38 112.9(8)
C36 C37 H37A 109.0
C38 C37 H37A 109.0
C36 C37 H37B 109.1
C38 C37 H37B 109.0
H37A C37 H37B 107.8
C39 C38 C37 113.0(9)
C39 C38 H38A 108.9
C37 C38 H38A 109.0
C39 C38 H38B 109.0
C37 C38 H38B 109.0
H38A C38 H38B 107.8
C40 C39 C38 114.0(10)
C40 C39 H39A 108.8
C38 C39 H39A 108.6
C40 C39 H39B 108.8
C38 C39 H39B 108.8
H39A C39 H39B 107.7
C45 N44 C48 109.0(10)
C45 N44 C14 126.1(16)
C48 N44 C14 124.8(18)
N46 C45 N44 108.8(11)
C45 N46 C47 108.5(10)
C45 N46 C49 125.9(12)
C47 N46 C49 125.4(11)
C48 C47 N46 107.7(10)
C47 C48 N44 105.3(10)
N46 C49 C50 113.5(9)
N46 C49 H49A 108.5
C50 C49 H49A 108.9
N46 C49 H49B 109.0
C50 C49 H49B 109.0
H49A C49 H49B 107.8
C49 C50 C51 109.4(8)
C49 C50 H50A 109.7
C51 C50 H50A 109.7
C49 C50 H50B 109.8
C51 C50 H50B 109.8
H50A C50 H50B 108.2
C50 C51 C52 108.0(8)
C50 C51 H51A 110.0
C52 C51 H51A 110.2
C50 C51 H51B 110.1
C52 C51 H51B 110.1
H51A C51 H51B 108.4
C53 C52 C51 110.9(8)
C53 C52 H52A 109.4
C51 C52 H52A 109.4
C53 C52 H52B 109.5
C51 C52 H52B 109.6
H52A C52 H52B 108.0
C54 C53 C52 112.6(9)
C54 C53 H53A 109.0
C52 C53 H53A 109.0
C54 C53 H53B 109.1
C52 C53 H53B 109.2
H53A C53 H53B 107.8
C53 C54 C55 114.6(9)
C53 C54 H54A 108.6
C55 C54 H54A 108.7
C53 C54 H54B 108.6
C55 C54 H54B 108.6
H54A C54 H54B 107.6
C56 C55 C54 116.1(9)
C56 C55 H55A 108.1
C54 C55 H55A 108.2
C56 C55 H55B 108.4
C54 C55 H55B 108.4
H55A C55 H55B 107.4
C55 C56 C57 114.3(9)
C55 C56 H56A 108.8
C57 C56 H56A 108.8
C55 C56 H56B 108.6
C57 C56 H56B 108.5
H56A C56 H56B 107.6
C58 C57 C56 115.7(9)
C58 C57 H57A 108.2
C56 C57 H57A 108.1
C58 C57 H57B 108.6
C56 C57 H57B 108.5
H57A C57 H57B 107.4
C59 C58 C57 115.4(9)
C59 C58 H58A 108.3
C57 C58 H58A 108.2
C59 C58 H58B 108.5
C57 C58 H58B 108.7
H58A C58 H58B 107.5
C58 C59 C60 115.0(11)
C58 C59 H59A 108.6
C60 C59 H59A 108.7
C58 C59 H59B 108.4
C60 C59 H59B 108.4
H59A C59 H59B 107.5
C59 C60 H60A 109.4
C59 C60 H60B 109.4
H60A C60 H60B 109.5
C59 C60 H60C 109.6
H60A C60 H60C 109.5
H60B C60 H60C 109.5
O2 S1 O1 118.00(15)
O2 S1 N11 108.57(15)
O1 S1 N11 117.29(16)
O2 S1 C41 103.44(16)
O1 S1 C41 104.13(16)
N11 S1 C41 103.18(16)
O3 S2 O4 119.20(17)
O3 S2 N11 116.26(16)
O4 S2 N11 107.51(17)
O3 S2 C42 104.55(18)
O4 S2 C42 103.97(18)
N11 S2 C42 103.32(17)
S1 N11 S2 124.50(19)
F1 C41 F3 109.9(3)
F1 C41 F2 108.4(3)
F3 C41 F2 107.3(3)
F1 C41 S1 111.8(2)
F3 C41 S1 110.3(2)
F2 C41 S1 109.0(2)
F6 C42 F5 108.8(3)
F6 C42 F4 109.0(4)
F5 C42 F4 108.3(3)
F6 C42 S2 109.0(3)
F5 C42 S2 110.2(3)
F4 C42 S2 111.5(3)
O6 S3 O5 119.6(2)
O6 S3 N12 115.8(2)
O5 S3 N12 107.6(2)
O6 S3 C43 104.3(2)
O5 S3 C43 103.4(2)
N12 S3 C43 104.1(2)
O8 S4 O7 117.6(2)
O8 S4 N12 117.5(2)
O7 S4 N12 108.6(2)
O8 S4 C44 103.4(2)
O7 S4 C44 104.0(2)
N12 S4 C44 103.6(2)
S4 N12 S3 124.6(3)
F8 C43 F7 108.3(4)
F8 C43 F9 108.4(4)
F7 C43 F9 108.5(4)
F8 C43 S3 109.9(3)
F7 C43 S3 111.7(3)
F9 C43 S3 110.0(3)
F12 C44 F11 108.6(4)
F12 C44 F10 108.8(4)
F11 C44 F10 109.0(5)
F12 C44 S4 109.7(4)
F11 C44 S4 109.9(3)
F10 C44 S4 110.8(4)

loop_
_geom_bond_atom_site_label_1
_geom_bond_atom_site_label_2
_geom_bond_distance
N1 C2 1.339(4)
N1 C5 1.378(5)
N1 C11 1.434(5)
C2 N3 1.331(4)
C2 H2 0.9500
N3 C4 1.386(4)
N3 C17 1.479(4)
C4 C5 1.334(5)
C4 H4 0.9500
C5 H5 0.9500
C17 C18 1.510(4)
C17 H17A 0.9900
C17 H17B 0.9900
C18 C19 1.517(4)
C18 H18A 0.9900
C18 H18B 0.9900
C19 C20 1.511(5)
C19 H19A 0.9900
C19 H19B 0.9900
C20 C21 1.509(5)
C20 H20A 0.9900
C20 H20B 0.9900
C21 C22 1.502(6)
C21 H21A 0.9900
C21 H21B 0.9900
C22 C23 1.499(5)
C22 H22A 0.9900
C22 H22B 0.9900
C23 C24 1.505(6)
C23 H23A 0.9900
C23 H23B 0.9900
C24 C25 1.478(6)
C24 H24A 0.9900
C24 H24B 0.9900
C25 C26 1.491(6)
C25 H25A 0.9900
C25 H25B 0.9900
C26 C27 1.487(6)
C26 H26A 0.9900
C26 H26B 0.9900
C27 C28 1.477(6)
C27 H27A 0.9900
C27 H27B 0.9900
C28 H28A 0.9800
C28 H28B 0.9800
C28 H28C 0.9800
C11 C16 1.386(5)
C11 C12 1.397(5)
C12 C13 1.394(6)
C12 H12 0.9500
C13 C14 1.374(6)
C13 H13 0.9500
C14 C15 1.392(5)
C14 N44 1.455(10)
C14 N6 1.438(11)
C15 C16 1.390(5)
C15 H15 0.9500
C16 H16 0.9500
N6 C7 1.354(11)
N6 C10 1.404(12)
C7 N8 1.339(12)
C7 H7 0.9500
N8 C9 1.383(11)
N8 C29 1.489(11)
C9 C10 1.398(12)
C9 H9 0.9500
C10 H10 0.9500
C29 C30 1.559(11)
C29 H29A 0.9900
C29 H29B 0.9900
C30 C31 1.530(10)
C30 H30A 0.9900
C30 H30B 0.9900
C31 C32 1.571(11)
C31 H31A 0.9900
C31 H31B 0.9900
C32 C33 1.531(11)
C32 H32A 0.9900
C32 H32B 0.9900
C33 C34 1.539(12)
C33 H33A 0.9900
C33 H33B 0.9900
C34 C35 1.522(11)
C34 H34A 0.9900
C34 H34B 0.9900
C35 C36 1.521(12)
C35 H35A 0.9900
C35 H35B 0.9900
C36 C37 1.513(11)
C36 H36A 0.9900
C36 H36B 0.9900
C37 C38 1.538(12)
C37 H37A 0.9900
C37 H37B 0.9900
C38 C39 1.521(11)
C38 H38A 0.9900
C38 H38B 0.9900
C39 C40 1.530(14)
C39 H39A 0.9900
C39 H39B 0.9900
C40 H40A 0.9800
C40 H40B 0.9800
C40 H40C 0.9800
N44 C45 1.353(12)
N44 C48 1.399(12)
C45 N46 1.338(12)
N46 C47 1.385(12)
N46 C49 1.488(10)
C47 C48 1.397(12)
C49 C50 1.544(11)
C49 H49A 0.9900
C49 H49B 0.9900
C50 C51 1.552(10)
C50 H50A 0.9900
C50 H50B 0.9900
C51 C52 1.563(11)
C51 H51A 0.9900
C51 H51B 0.9900
C52 C53 1.534(10)
C52 H52A 0.9900
C52 H52B 0.9900
C53 C54 1.520(12)
C53 H53A 0.9900
C53 H53B 0.9900
C54 C55 1.525(11)
C54 H54A 0.9900
C54 H54B 0.9900
C55 C56 1.509(12)
C55 H55A 0.9900
C55 H55B 0.9900
C56 C57 1.520(11)
C56 H56A 0.9900
C56 H56B 0.9900
C57 C58 1.507(12)
C57 H57A 0.9900
C57 H57B 0.9900
C58 C59 1.505(11)
C58 H58A 0.9900
C58 H58B 0.9900
C59 C60 1.526(14)
C59 H59A 0.9900
C59 H59B 0.9900
C60 H60A 0.9800
C60 H60B 0.9800
C60 H60C 0.9800
S1 O2 1.434(2)
S1 O1 1.437(3)
S1 N11 1.575(3)
S1 C41 1.845(4)
S2 O3 1.418(3)
S2 O4 1.431(3)
S2 N11 1.587(3)
S2 C42 1.838(4)
F1 C41 1.307(4)
F2 C41 1.340(4)
F3 C41 1.325(4)
F4 C42 1.320(5)
F5 C42 1.322(5)
F6 C42 1.322(5)
S3 O6 1.423(4)
S3 O5 1.433(4)
S3 N12 1.583(4)
S3 C43 1.827(5)
S4 O8 1.430(3)
S4 O7 1.444(4)
S4 N12 1.579(4)
S4 C44 1.843(6)
F7 C43 1.323(5)
F8 C43 1.318(5)
F9 C43 1.339(5)
F10 C44 1.330(5)
F11 C44 1.331(6)
F12 C44 1.325(5)

loop_
_geom_torsion_atom_site_label_1
_geom_torsion_atom_site_label_2
_geom_torsion_atom_site_label_3
_geom_torsion_atom_site_label_4
_geom_torsion
C5 N1 C2 N3 0.2(4)
C11 N1 C2 N3 179.8(3)
N1 C2 N3 C4 -0.2(4)
N1 C2 N3 C17 179.4(3)
C2 N3 C4 C5 0.1(4)
C17 N3 C4 C5 -179.5(3)
N3 C4 C5 N1 0.0(4)
C2 N1 C5 C4 -0.1(4)
C11 N1 C5 C4 -179.7(3)
C2 N3 C17 C18 -37.7(5)
C4 N3 C17 C18 141.8(3)
N3 C17 C18 C19 177.2(3)
C17 C18 C19 C20 -175.2(3)
C18 C19 C20 C21 173.8(3)
C19 C20 C21 C22 -176.6(4)
C20 C21 C22 C23 179.0(4)
C21 C22 C23 C24 179.2(4)
C22 C23 C24 C25 178.8(4)
C23 C24 C25 C26 -178.7(5)
C24 C25 C26 C27 -178.4(5)
C25 C26 C27 C28 -177.7(5)
C2 N1 C11 C16 -40.2(5)
C5 N1 C11 C16 139.3(4)
C2 N1 C11 C12 139.9(4)
C5 N1 C11 C12 -40.6(5)
C16 C11 C12 C13 0.1(6)
N1 C11 C12 C13 -179.9(4)
C11 C12 C13 C14 -0.3(7)
C12 C13 C14 C15 0.5(7)
C12 C13 C14 N44 -176(2)
C12 C13 C14 N6 176(2)
C13 C14 C15 C16 -0.5(6)
N44 C14 C15 C16 176(2)
N6 C14 C15 C16 -177(2)
C12 C11 C16 C15 -0.2(6)
N1 C11 C16 C15 179.9(3)
C14 C15 C16 C11 0.4(5)
C13 C14 N6 C7 42(6)
C15 C14 N6 C7 -142(4)
N44 C14 N6 C7 -2(24)
C13 C14 N6 C10 -138(4)
C15 C14 N6 C10 38(6)
N44 C14 N6 C10 178(32)
C10 N6 C7 N8 3(6)
C14 N6 C7 N8 -176(4)
N6 C7 N8 C9 -4(5)
N6 C7 N8 C29 178(3)
C7 N8 C9 C10 4(4)
C29 N8 C9 C10 -178(3)
C7 N6 C10 C9 -1(6)
C14 N6 C10 C9 179(4)
N8 C9 C10 N6 -2(4)
C7 N8 C29 C30 37(4)
C9 N8 C29 C30 -141(2)
N8 C29 C30 C31 -176.5(12)
C29 C30 C31 C32 179.4(9)
C30 C31 C32 C33 -168.4(9)
C31 C32 C33 C34 178.4(9)
C32 C33 C34 C35 -176.1(9)
C33 C34 C35 C36 -179.6(9)
C34 C35 C36 C37 -179.4(10)
C35 C36 C37 C38 -179.6(9)
C36 C37 C38 C39 179.4(10)
C37 C38 C39 C40 -179.9(11)
C13 C14 N44 C45 39(6)
C15 C14 N44 C45 -138(5)
N6 C14 N44 C45 178(33)
C13 C14 N44 C48 -140(4)
C15 C14 N44 C48 43(6)
N6 C14 N44 C48 0(24)
C48 N44 C45 N46 -6(6)
C14 N44 C45 N46 176(4)
N44 C45 N46 C47 8(5)
N44 C45 N46 C49 -176(4)
C45 N46 C47 C48 -7(4)
C49 N46 C47 C48 177(3)
N46 C47 C48 N44 4(4)
C45 N44 C48 C47 1(6)
C14 N44 C48 C47 180(4)
C45 N46 C49 C50 37(4)
C47 N46 C49 C50 -148(2)
N46 C49 C50 C51 178.5(13)
C49 C50 C51 C52 171.7(9)
C50 C51 C52 C53 -177.0(8)
C51 C52 C53 C54 173.3(9)
C52 C53 C54 C55 179.2(9)
C53 C54 C55 C56 176.7(10)
C54 C55 C56 C57 176.4(10)
C55 C56 C57 C58 179.3(10)
C56 C57 C58 C59 179.5(10)
C57 C58 C59 C60 174.9(11)
O2 S1 N11 S2 161.2(2)
O1 S1 N11 S2 24.3(3)
C41 S1 N11 S2 -89.5(2)
O3 S2 N11 S1 21.4(3)
O4 S2 N11 S1 158.0(2)
C42 S2 N11 S1 -92.4(2)
O2 S1 C41 F1 55.3(3)
O1 S1 C41 F1 179.2(2)
N11 S1 C41 F1 -57.8(3)
O2 S1 C41 F3 177.9(2)
O1 S1 C41 F3 -58.2(3)
N11 S1 C41 F3 64.8(3)
O2 S1 C41 F2 -64.5(3)
O1 S1 C41 F2 59.4(3)
N11 S1 C41 F2 -177.6(2)
O3 S2 C42 F6 56.1(3)
O4 S2 C42 F6 -69.6(3)
N11 S2 C42 F6 178.2(3)
O3 S2 C42 F5 -63.2(3)
O4 S2 C42 F5 171.1(3)
N11 S2 C42 F5 58.9(3)
O3 S2 C42 F4 176.5(3)
O4 S2 C42 F4 50.8(3)
N11 S2 C42 F4 -61.4(3)
O8 S4 N12 S3 23.3(5)
O7 S4 N12 S3 159.9(3)
C44 S4 N12 S3 -90.0(4)
O6 S3 N12 S4 22.0(5)
O5 S3 N12 S4 158.8(3)
C43 S3 N12 S4 -91.8(4)
O6 S3 C43 F8 56.3(4)
O5 S3 C43 F8 -69.5(4)
N12 S3 C43 F8 178.1(3)
O6 S3 C43 F7 176.5(4)
O5 S3 C43 F7 50.7(4)
N12 S3 C43 F7 -61.7(4)
O6 S3 C43 F9 -62.9(4)
O5 S3 C43 F9 171.3(3)
N12 S3 C43 F9 58.9(4)
O8 S4 C44 F12 59.9(4)
O7 S4 C44 F12 -63.5(4)
N12 S4 C44 F12 -177.0(4)
O8 S4 C44 F11 -59.5(4)
O7 S4 C44 F11 177.1(3)
N12 S4 C44 F11 63.6(4)
O8 S4 C44 F10 180.0(4)
O7 S4 C44 F10 56.6(4)
N12 S4 C44 F10 -56.9(4)
